data_1521325
loop_
_publ_author_name
'Millburn, J.E.'
'Rosseinsky, M.J.'
'Green, M.A.'
'Neumann, D.A.'

_publ_section_title
;
 Evolution of the structure of the K2 Ni F4 phases La2-x Srx Ni O4+d with
 oxidation state: octahedral distortion and phase separation (0.2 < x <
 1.0)
;
_journal_name_full 'Journal of Solid State Chemistry'
_journal_page_first 401
_journal_page_last 420
_journal_volume 145
_journal_year 1999
_chemical_formula_sum 'La1.2 Ni O4 Sr0.8'
_chemical_name_systematic '(La1.2 Sr0.8) Ni O4'
_space_group_IT_number 139
_symmetry_space_group_name_Hall '-I 4 2'
_symmetry_space_group_name_H-M 'I 4/m m m'
_cell_angle_alpha 90
_cell_angle_beta 90
_cell_angle_gamma 90
_cell_formula_units_Z 2
_cell_length_a 3.8144
_cell_length_b 3.8144
_cell_length_c 12.5597
_cell_volume 182.739
_citation_journal_id_ASTM JSSCBI
_cod_data_source_file Millburn_JSSCBI_1999_258.cif
_cod_data_source_block La1.2Ni1O4Sr0.8
_cod_original_cell_volume 182.7392
_cod_original_formula_sum 'La1.2 Ni1 O4 Sr0.8'
_cod_database_code 1521325

loop_
_symmetry_equiv_pos_as_xyz
x,y,z
-y,x,z
-x,-y,z
y,-x,z
x,-y,-z
y,x,-z
-x,y,-z
-y,-x,-z
-x,-y,-z
y,-x,-z
x,y,-z
-y,x,-z
-x,y,z
-y,-x,z
x,-y,z
y,x,z
x+1/2,y+1/2,z+1/2
-y+1/2,x+1/2,z+1/2
-x+1/2,-y+1/2,z+1/2
y+1/2,-x+1/2,z+1/2
x+1/2,-y+1/2,-z+1/2
y+1/2,x+1/2,-z+1/2
-x+1/2,y+1/2,-z+1/2
-y+1/2,-x+1/2,-z+1/2
-x+1/2,-y+1/2,-z+1/2
y+1/2,-x+1/2,-z+1/2
x+1/2,y+1/2,-z+1/2
-y+1/2,x+1/2,-z+1/2
-x+1/2,y+1/2,z+1/2
-y+1/2,-x+1/2,z+1/2
x+1/2,-y+1/2,z+1/2
y+1/2,x+1/2,z+1/2

loop_
_atom_site_label
_atom_site_type_symbol
_atom_site_fract_x
_atom_site_fract_y
_atom_site_fract_z
_atom_site_occupancy
_atom_site_U_iso_or_equiv
Sr1 Sr+2 0 0 0.36154 0.4 0.0
O1 O-2 0 0 0.1689 1 0.0
La1 La+3 0 0 0.36154 0.6 0.0
Ni1 Ni+2 0 0 0 1 0.0
O2 O-2 0 0.5 0 1 0.0
